data_1505428
loop_
_publ_author_name
'Tian, Guo-Qiang'
'Shi, Min'

_publ_section_title
;
 Br\/onsted acid-mediated stereoselective cascade construction of
 functionalized tetrahydropyrans from
 2-(arylmethylene)cyclopropylcarbinols and aldehydes.
;
_journal_issue 12
_journal_name_full 'Organic letters'
_journal_page_first 2405
_journal_page_last 2408
_journal_paper_doi 10.1021/ol0709026
_journal_volume 9
_journal_year 2007
_chemical_formula_sum 'C21 H24 O4 S'
_chemical_formula_weight 372.46
_chemical_name_systematic
; 
 ? 
;
_space_group_IT_number 14
_symmetry_cell_setting monoclinic
_symmetry_space_group_name_Hall '-P 2yn'
_symmetry_space_group_name_H-M 'P 1 21/n 1'
_atom_sites_solution_hydrogens geom
_atom_sites_solution_primary direct
_atom_sites_solution_secondary difmap
_audit_creation_method SHELXL-97
_cell_angle_alpha 90.00
_cell_angle_beta 103.06(3)
_cell_angle_gamma 90.00
_cell_formula_units_Z 4
_cell_length_a 9.738(16)
_cell_length_b 10.632(18)
_cell_length_c 19.29(3)
_cell_measurement_reflns_used 3398
_cell_measurement_temperature 293(2)
_cell_measurement_theta_max 50.576
_cell_measurement_theta_min 4.402
_cell_volume 1946(6)
_computing_cell_refinement 'Bruker SMART'
_computing_data_collection 'Bruker SMART'
_computing_data_reduction 'Bruker SHELXTL'
_computing_molecular_graphics 'Bruker SHELXTL'
_computing_publication_material 'Bruker SHELXTL'
_computing_structure_refinement 'SHELXL-97 (Sheldrick, 1997)'
_computing_structure_solution 'SHELXS-97 (Sheldrick, 1990)'
_diffrn_ambient_temperature 293(2)
_diffrn_measured_fraction_theta_full 0.997
_diffrn_measured_fraction_theta_max 0.997
_diffrn_measurement_device_type 'CCD area detector'
_diffrn_measurement_method 'phi and omega scans'
_diffrn_radiation_monochromator graphite
_diffrn_radiation_source 'fine-focus sealed tube'
_diffrn_radiation_type MoK\a
_diffrn_radiation_wavelength 0.71073
_diffrn_reflns_av_R_equivalents 0.1495
_diffrn_reflns_av_sigmaI/netI 0.1056
_diffrn_reflns_limit_h_max 10
_diffrn_reflns_limit_h_min -11
_diffrn_reflns_limit_k_max 12
_diffrn_reflns_limit_k_min -9
_diffrn_reflns_limit_l_max 23
_diffrn_reflns_limit_l_min -23
_diffrn_reflns_number 9856
_diffrn_reflns_theta_full 25.50
_diffrn_reflns_theta_max 25.50
_diffrn_reflns_theta_min 2.17
_exptl_absorpt_coefficient_mu 0.189
_exptl_absorpt_correction_T_max 1.00000
_exptl_absorpt_correction_T_min 0.75023
_exptl_absorpt_correction_type empirical
_exptl_crystal_colour colorless
_exptl_crystal_density_diffrn 1.271
_exptl_crystal_density_method 'not measured'
_exptl_crystal_description prismatic
_exptl_crystal_F_000 792
_exptl_crystal_size_max 0.497
_exptl_crystal_size_mid 0.458
_exptl_crystal_size_min 0.347
_refine_diff_density_max 0.575
_refine_diff_density_min -0.358
_refine_diff_density_rms 0.104
_refine_ls_extinction_coef 0.019(2)
_refine_ls_extinction_expression Fc^*^=kFc[1+0.001xFc^2^\l^3^/sin(2\q)]^-1/4^
_refine_ls_extinction_method SHELXL
_refine_ls_goodness_of_fit_ref 1.004
_refine_ls_hydrogen_treatment constr
_refine_ls_matrix_type full
_refine_ls_number_parameters 237
_refine_ls_number_reflns 3613
_refine_ls_number_restraints 0
_refine_ls_restrained_S_all 1.004
_refine_ls_R_factor_all 0.0890
_refine_ls_R_factor_gt 0.0674
_refine_ls_shift/su_max 0.000
_refine_ls_shift/su_mean 0.000
_refine_ls_structure_factor_coef Fsqd
_refine_ls_weighting_details 'calc w=1/[\s^2^(Fo^2^)+(0.0681P)^2^+0.0000P] where P=(Fo^2^+2Fc^2^)/3'
_refine_ls_weighting_scheme calc
_refine_ls_wR_factor_gt 0.1526
_refine_ls_wR_factor_ref 0.1685
_reflns_number_gt 2567
_reflns_number_total 3613
_reflns_threshold_expression >2sigma(I)
_cod_data_source_file ol0709026si20070418_013704.cif
_cod_data_source_block cd26362
_cod_depositor_comments
;
The following automatic conversions were performed:

'_symmetry_cell_setting' value 'Monoclinic' changed to 'monoclinic'
according to /home/saulius/struct/CIF-dictionaries/cif_core.dic
dictionary named 'cif_core.dic' version 2.4.1 from 2010-06-29.

Automatic conversion script
Id: cif_fix_values 1715 2011-07-08 13:25:40Z adriana 
;
_cod_original_sg_symbol_H-M P2(1)/n
_cod_database_code 1505428

loop_
_symmetry_equiv_pos_as_xyz
'x, y, z'
'-x+1/2, y+1/2, -z+1/2'
'-x, -y, -z'
'x-1/2, -y-1/2, z-1/2'

loop_
_atom_site_label
_atom_site_type_symbol
_atom_site_fract_x
_atom_site_fract_y
_atom_site_fract_z
_atom_site_U_iso_or_equiv
_atom_site_adp_type
_atom_site_occupancy
_atom_site_symmetry_multiplicity
_atom_site_calc_flag
_atom_site_refinement_flags
S1 S 0.74954(6) 0.10711(7) 0.23406(3) 0.0588(3) Uani 1 1 d .
O1 O 0.93962(14) 0.36002(17) 0.07029(8) 0.0569(5) Uani 1 1 d .
O2 O 0.73284(19) 0.15102(18) 0.15575(8) 0.0676(5) Uani 1 1 d .
O3 O 0.7270(2) -0.0249(2) 0.22969(12) 0.0910(7) Uani 1 1 d .
O4 O 0.87747(17) 0.1548(2) 0.27561(9) 0.0731(6) Uani 1 1 d .
C1 C 0.8971(2) 0.2473(3) 0.09855(13) 0.0586(6) Uani 1 1 d .
H1A H 0.9777 0.2084 0.1300 0.070 Uiso 1 1 calc R
H1B H 0.8606 0.1889 0.0601 0.070 Uiso 1 1 calc R
C2 C 0.7855(2) 0.2743(2) 0.13893(12) 0.0548(6) Uani 1 1 d .
H2 H 0.8258 0.3205 0.1828 0.066 Uiso 1 1 calc R
C3 C 0.6627(2) 0.3462(3) 0.09442(12) 0.0572(6) Uani 1 1 d .
H3A H 0.6070 0.2901 0.0594 0.069 Uiso 1 1 calc R
H3B H 0.6029 0.3765 0.1248 0.069 Uiso 1 1 calc R
C4 C 0.7117(2) 0.4560(2) 0.05703(11) 0.0505(6) Uani 1 1 d .
C5 C 0.8274(2) 0.4214(2) 0.02031(11) 0.0502(6) Uani 1 1 d .
H5 H 0.8653 0.4997 0.0053 0.060 Uiso 1 1 calc R
C6 C 0.7727(2) 0.3429(3) -0.04583(12) 0.0535(6) Uani 1 1 d .
H6A H 0.7232 0.2705 -0.0330 0.064 Uiso 1 1 calc R
H6B H 0.7052 0.3926 -0.0796 0.064 Uiso 1 1 calc R
C7 C 0.8866(2) 0.2975(3) -0.08163(12) 0.0584(6) Uani 1 1 d .
H7A H 0.9281 0.3699 -0.0997 0.070 Uiso 1 1 calc R
H7B H 0.9601 0.2573 -0.0462 0.070 Uiso 1 1 calc R
C8 C 0.8364(2) 0.2065(2) -0.14195(11) 0.0499(5) Uani 1 1 d .
C9 C 0.9248(2) 0.1154(3) -0.15775(14) 0.0644(7) Uani 1 1 d .
H9 H 1.0165 0.1099 -0.1305 0.077 Uiso 1 1 calc R
C10 C 0.8808(3) 0.0322(3) -0.21297(17) 0.0824(9) Uani 1 1 d .
H10 H 0.9434 -0.0277 -0.2229 0.099 Uiso 1 1 calc R
C11 C 0.7467(3) 0.0366(3) -0.25321(17) 0.0833(9) Uani 1 1 d .
H11 H 0.7174 -0.0190 -0.2908 0.100 Uiso 1 1 calc R
C12 C 0.6556(3) 0.1249(3) -0.23725(17) 0.0835(9) Uani 1 1 d .
H12 H 0.5632 0.1281 -0.2638 0.100 Uiso 1 1 calc R
C13 C 0.6997(3) 0.2082(3) -0.18261(14) 0.0695(7) Uani 1 1 d .
H13 H 0.6364 0.2672 -0.1726 0.083 Uiso 1 1 calc R
C14 C 0.6545(2) 0.5702(3) 0.05743(11) 0.0549(6) Uani 1 1 d .
H14 H 0.5880 0.5765 0.0851 0.066 Uiso 1 1 calc R
C15 C 0.6787(2) 0.6879(3) 0.02165(12) 0.0557(6) Uani 1 1 d .
C16 C 0.7129(3) 0.6921(3) -0.04468(14) 0.0688(7) Uani 1 1 d .
H16 H 0.7251 0.6175 -0.0677 0.083 Uiso 1 1 calc R
C17 C 0.7287(3) 0.8057(4) -0.07655(18) 0.0864(10) Uani 1 1 d .
H17 H 0.7537 0.8071 -0.1203 0.104 Uiso 1 1 calc R
C18 C 0.7076(4) 0.9164(4) -0.0440(2) 0.1034(12) Uani 1 1 d .
H18 H 0.7174 0.9927 -0.0661 0.124 Uiso 1 1 calc R
C19 C 0.6723(3) 0.9153(4) 0.0206(2) 0.0970(10) Uani 1 1 d .
H19 H 0.6585 0.9905 0.0428 0.116 Uiso 1 1 calc R
C20 C 0.6574(3) 0.8020(3) 0.05257(15) 0.0729(7) Uani 1 1 d .
H20 H 0.6322 0.8018 0.0963 0.087 Uiso 1 1 calc R
C21 C 0.6100(3) 0.1799(3) 0.26038(17) 0.0848(10) Uani 1 1 d .
H21A H 0.5231 0.1572 0.2282 0.117 Uiso 1 1 calc R
H21B H 0.6220 0.2695 0.2598 0.117 Uiso 1 1 calc R
H21C H 0.6078 0.1532 0.3076 0.117 Uiso 1 1 calc R

loop_
_atom_site_aniso_label
_atom_site_aniso_U_11
_atom_site_aniso_U_22
_atom_site_aniso_U_33
_atom_site_aniso_U_23
_atom_site_aniso_U_13
_atom_site_aniso_U_12
S1 0.0735(5) 0.0552(4) 0.0524(4) 0.0068(3) 0.0245(3) 0.0025(3)
O1 0.0522(9) 0.0659(11) 0.0502(9) 0.0030(9) 0.0067(7) -0.0024(7)
O2 0.1024(13) 0.0546(11) 0.0461(9) -0.0007(9) 0.0173(9) -0.0184(9)
O3 0.1395(17) 0.0553(14) 0.0881(15) 0.0092(12) 0.0466(13) -0.0057(11)
O4 0.0686(11) 0.0937(16) 0.0560(10) 0.0099(11) 0.0123(8) -0.0008(10)
C1 0.0634(13) 0.0643(16) 0.0454(12) 0.0036(12) 0.0066(10) 0.0040(11)
C2 0.0699(14) 0.0529(15) 0.0417(11) -0.0033(11) 0.0126(10) -0.0127(11)
C3 0.0579(13) 0.0675(17) 0.0481(12) 0.0012(13) 0.0162(10) -0.0052(11)
C4 0.0530(11) 0.0597(16) 0.0373(10) -0.0026(11) 0.0071(9) -0.0027(10)
C5 0.0525(12) 0.0571(15) 0.0407(11) 0.0030(11) 0.0094(9) -0.0029(10)
C6 0.0545(12) 0.0638(16) 0.0422(11) -0.0017(12) 0.0109(10) -0.0012(11)
C7 0.0567(12) 0.0733(17) 0.0458(12) -0.0060(13) 0.0126(10) -0.0033(11)
C8 0.0567(12) 0.0541(14) 0.0406(11) 0.0073(11) 0.0142(9) 0.0017(10)
C9 0.0597(14) 0.0722(19) 0.0633(15) -0.0013(14) 0.0179(12) 0.0064(12)
C10 0.0868(19) 0.079(2) 0.088(2) -0.0173(18) 0.0324(17) 0.0118(15)
C11 0.106(2) 0.074(2) 0.0660(16) -0.0173(17) 0.0111(16) -0.0012(16)
C12 0.0802(18) 0.084(2) 0.0714(18) -0.0139(17) -0.0148(15) 0.0131(16)
C13 0.0713(15) 0.0701(19) 0.0594(14) -0.0055(15) -0.0016(12) 0.0214(13)
C14 0.0563(12) 0.0670(17) 0.0415(11) -0.0023(12) 0.0118(10) 0.0011(11)
C15 0.0523(12) 0.0640(16) 0.0478(12) 0.0016(12) 0.0052(10) 0.0031(10)
C16 0.0754(16) 0.0716(19) 0.0617(15) 0.0110(15) 0.0206(13) 0.0102(13)
C17 0.0835(19) 0.095(3) 0.084(2) 0.032(2) 0.0272(16) 0.0065(17)
C18 0.115(3) 0.075(3) 0.117(3) 0.031(2) 0.018(2) -0.002(2)
C19 0.110(2) 0.066(2) 0.104(3) -0.005(2) 0.001(2) -0.0006(18)
C20 0.0803(17) 0.0698(19) 0.0634(15) -0.0031(16) 0.0054(13) 0.0060(14)
C21 0.0759(17) 0.097(3) 0.090(2) 0.0010(19) 0.0365(16) 0.0072(16)

loop_
_atom_type_symbol
_atom_type_description
_atom_type_scat_dispersion_real
_atom_type_scat_dispersion_imag
_atom_type_scat_source
C C 0.0033 0.0016 'International Tables Vol C Tables 4.2.6.8 and 6.1.1.4'
H H 0.0000 0.0000 'International Tables Vol C Tables 4.2.6.8 and 6.1.1.4'
O O 0.0106 0.0060 'International Tables Vol C Tables 4.2.6.8 and 6.1.1.4'
S S 0.1246 0.1234 'International Tables Vol C Tables 4.2.6.8 and 6.1.1.4'

loop_
_geom_angle_atom_site_label_1
_geom_angle_atom_site_label_2
_geom_angle_atom_site_label_3
_geom_angle
O4 S1 O3 119.49(14)
O4 S1 O2 109.19(12)
O3 S1 O2 104.97(13)
O4 S1 C21 108.78(19)
O3 S1 C21 109.69(16)
O2 S1 C21 103.51(15)
C1 O1 C5 113.43(18)
C2 O2 S1 121.14(15)
O1 C1 C2 110.3(2)
O1 C1 H1A 109.6
C2 C1 H1A 109.6
O1 C1 H1B 109.6
C2 C1 H1B 109.6
H1A C1 H1B 108.1
O2 C2 C1 105.9(2)
O2 C2 C3 107.8(2)
C1 C2 C3 112.0(2)
O2 C2 H2 110.4
C1 C2 H2 110.4
C3 C2 H2 110.4
C4 C3 C2 111.6(2)
C4 C3 H3A 109.3
C2 C3 H3A 109.3
C4 C3 H3B 109.3
C2 C3 H3B 109.3
H3A C3 H3B 108.0
C14 C4 C3 121.6(2)
C14 C4 C5 125.5(2)
C3 C4 C5 112.9(2)
O1 C5 C4 109.3(2)
O1 C5 C6 112.5(2)
C4 C5 C6 111.83(19)
O1 C5 H5 107.7
C4 C5 H5 107.7
C6 C5 H5 107.7
C7 C6 C5 113.9(2)
C7 C6 H6A 108.8
C5 C6 H6A 108.8
C7 C6 H6B 108.8
C5 C6 H6B 108.8
H6A C6 H6B 107.7
C8 C7 C6 114.5(2)
C8 C7 H7A 108.6
C6 C7 H7A 108.6
C8 C7 H7B 108.6
C6 C7 H7B 108.6
H7A C7 H7B 107.6
C9 C8 C13 117.0(2)
C9 C8 C7 120.9(2)
C13 C8 C7 122.1(2)
C8 C9 C10 121.6(3)
C8 C9 H9 119.2
C10 C9 H9 119.2
C11 C10 C9 120.6(3)
C11 C10 H10 119.7
C9 C10 H10 119.7
C10 C11 C12 118.8(3)
C10 C11 H11 120.6
C12 C11 H11 120.6
C13 C12 C11 120.6(3)
C13 C12 H12 119.7
C11 C12 H12 119.7
C12 C13 C8 121.5(2)
C12 C13 H13 119.3
C8 C13 H13 119.3
C4 C14 C15 131.1(2)
C4 C14 H14 114.4
C15 C14 H14 114.4
C20 C15 C16 117.2(3)
C20 C15 C14 119.0(2)
C16 C15 C14 123.7(3)
C17 C16 C15 120.7(3)
C17 C16 H16 119.6
C15 C16 H16 119.6
C18 C17 C16 120.3(3)
C18 C17 H17 119.8
C16 C17 H17 119.8
C19 C18 C17 120.3(4)
C19 C18 H18 119.8
C17 C18 H18 119.8
C18 C19 C20 119.4(4)
C18 C19 H19 120.3
C20 C19 H19 120.3
C19 C20 C15 122.1(3)
C19 C20 H20 118.9
C15 C20 H20 118.9
S1 C21 H21A 109.5
S1 C21 H21B 109.5
H21A C21 H21B 109.5
S1 C21 H21C 109.5
H21A C21 H21C 109.5
H21B C21 H21C 109.5

loop_
_geom_bond_atom_site_label_1
_geom_bond_atom_site_label_2
_geom_bond_distance
S1 O4 1.414(3)
S1 O3 1.420(3)
S1 O2 1.555(3)
S1 C21 1.736(3)
O1 C1 1.417(4)
O1 C5 1.440(3)
O2 C2 1.470(4)
C1 C2 1.501(4)
C1 H1A 0.9700
C1 H1B 0.9700
C2 C3 1.512(4)
C2 H2 0.9800
C3 C4 1.506(4)
C3 H3A 0.9700
C3 H3B 0.9700
C4 C14 1.338(4)
C4 C5 1.506(3)
C5 C6 1.517(4)
C5 H5 0.9800
C6 C7 1.512(4)
C6 H6A 0.9700
C6 H6B 0.9700
C7 C8 1.508(4)
C7 H7A 0.9700
C7 H7B 0.9700
C8 C9 1.375(4)
C8 C13 1.384(4)
C9 C10 1.377(4)
C9 H9 0.9300
C10 C11 1.361(4)
C10 H10 0.9300
C11 C12 1.373(5)
C11 H11 0.9300
C12 C13 1.370(4)
C12 H12 0.9300
C13 H13 0.9300
C14 C15 1.473(4)
C14 H14 0.9300
C15 C20 1.388(4)
C15 C16 1.394(4)
C16 C17 1.379(5)
C16 H16 0.9300
C17 C18 1.371(6)
C17 H17 0.9300
C18 C19 1.367(6)
C18 H18 0.9300
C19 C20 1.376(5)
C19 H19 0.9300
C20 H20 0.9300
C21 H21A 0.9600
C21 H21B 0.9600
C21 H21C 0.9600

loop_
_geom_torsion_atom_site_label_1
_geom_torsion_atom_site_label_2
_geom_torsion_atom_site_label_3
_geom_torsion_atom_site_label_4
_geom_torsion
O4 S1 O2 C2 -33.9(2)
O3 S1 O2 C2 -163.16(18)
C21 S1 O2 C2 81.8(2)
C5 O1 C1 C2 -61.9(2)
S1 O2 C2 C1 117.2(2)
S1 O2 C2 C3 -122.79(18)
O1 C1 C2 O2 171.03(17)
O1 C1 C2 C3 53.8(3)
O2 C2 C3 C4 -163.47(19)
C1 C2 C3 C4 -47.4(3)
C2 C3 C4 C14 -133.0(2)
C2 C3 C4 C5 47.5(3)
C1 O1 C5 C4 60.9(2)
C1 O1 C5 C6 -64.0(2)
C14 C4 C5 O1 127.7(2)
C3 C4 C5 O1 -52.8(2)
C14 C4 C5 C6 -107.0(3)
C3 C4 C5 C6 72.5(3)
O1 C5 C6 C7 -52.2(3)
C4 C5 C6 C7 -175.7(2)
C5 C6 C7 C8 172.8(2)
C6 C7 C8 C9 -149.7(2)
C6 C7 C8 C13 28.7(3)
C13 C8 C9 C10 2.0(4)
C7 C8 C9 C10 -179.5(3)
C8 C9 C10 C11 -0.9(5)
C9 C10 C11 C12 -0.7(5)
C10 C11 C12 C13 1.1(5)
C11 C12 C13 C8 0.1(5)
C9 C8 C13 C12 -1.6(4)
C7 C8 C13 C12 180.0(3)
C3 C4 C14 C15 -175.8(2)
C5 C4 C14 C15 3.6(4)
C4 C14 C15 C20 -151.8(3)
C4 C14 C15 C16 32.9(4)
C20 C15 C16 C17 1.9(4)
C14 C15 C16 C17 177.4(2)
C15 C16 C17 C18 -1.6(4)
C16 C17 C18 C19 0.7(5)
C17 C18 C19 C20 -0.3(6)
C18 C19 C20 C15 0.8(5)
C16 C15 C20 C19 -1.6(4)
C14 C15 C20 C19 -177.2(2)
